data_4030504
loop_
_publ_author_name
'Foulon, J. D.'
'Durand, J.'
'Larbot, A.'
'Cot, L.'
'Soufiane, A.'

_publ_section_title
;
 Crystal structures of MSnF3 for M = K, Rb, Tl; ionic mobolity
;
_journal_name_full 'European Journal of Solid State and Inorganic Chemistry'
_journal_page_first 87
_journal_page_last 99
_journal_volume 30
_journal_year 1993
_chemical_formula_sum 'F3 Sn Tl'
_chemical_formula_weight 380.1
_space_group_IT_number 15
_symmetry_cell_setting monoclinic
_symmetry_Int_Tables_number 15
_symmetry_space_group_name_Hall '-C 2yc'
_symmetry_space_group_name_H-M 'C 1 2/c 1'
_cell_angle_alpha 90
_cell_angle_beta 113.04(1)
_cell_angle_gamma 90
_cell_formula_units_Z 16
_cell_length_a 15.892(3)
_cell_length_b 13.579(2)
_cell_length_c 8.226(1)
_cell_volume 1633.5(5)
_diffrn_ambient_temperature 293
_diffrn_radiation_probe x-ray
_diffrn_radiation_type MoK\a
_diffrn_radiation_wavelength 0.71073
_exptl_absorpt_coefficient_mu 45.41
_exptl_crystal_density_diffrn 6.182
_exptl_crystal_F_000 2528
_refine_ls_number_parameters 93
_refine_ls_number_reflns 1451
_refine_ls_R_factor_gt 0.0809
_refine_ls_wR_factor_gt 0.1149
_cod_data_source_file EJSSIC-1993-30-87-99-3.cif
_cod_data_source_block TlSnF3
_cod_original_cell_volume 1633.6(5)
_cod_original_sg_symbol_H-M 'C 2/c'
_cod_database_code 4030504

loop_
_symmetry_equiv_pos_site_id
_symmetry_equiv_pos_as_xyz
1 x,y,z
2 -x,y,1/2-z
3 -x,-y,-z
4 x,-y,1/2+z
5 1/2+x,1/2+y,z
6 1/2-x,1/2+y,1/2-z
7 1/2-x,1/2-y,-z
8 1/2+x,1/2-y,1/2+z

loop_
_atom_site_label
_atom_site_type_symbol
_atom_site_thermal_displace_type
_atom_site_fract_x
_atom_site_fract_y
_atom_site_fract_z
_atom_site_occupancy
_atom_site_U_iso_or_equiv
Sn1 Sn Uiso 0.50000 0.2650(2) 0.25000 1.000 0.061(3)
Sn2 Sn Uiso 0.50000 0.2469(2) -0.25000 1.000 0.0240(10)
F1 F Uiso 0.4367(12) 0.2815(15) 0.449(2) 1.000 0.043(9)
F2 F Uiso 0.50000 0.411(2) 0.25000 1.000 0.051(17)
F3 F Uiso 0.395(2) 0.244(2) 0.088(5) 0.56(6) 0.046(12)
F4 F Uiso 0.9117(12) -0.1497(15) -0.248(3) 1.000 0.044(11)
Sn3 Sn Uiso 0.63200(10) -0.00790(10) -0.0374(2) 1.000 0.0190(10)
F5 F Uiso 0.6692(18) -0.0553(15) -0.262(3) 1.000 0.056(13)
F6 F Uiso 0.7011(13) 0.1150(11) -0.054(2) 1.000 0.034(10)
F7 F Uiso 0.7568(10) -0.0789(12) 0.087(2) 1.000 0.033(9)
Tl1 Tl Uiso 0.62730(10) 0.48230(10) 0.0514(2) 1.000 0.0300(10)
Tl2 Tl Uiso 0.74800(10) 0.23350(10) 0.25460(10) 1.000 0.0280(10)

loop_
_atom_type_symbol
_atom_type_description
_atom_type_scat_dispersion_real
_atom_type_scat_dispersion_imag
_atom_type_scat_source
F F 0.0171 0.0103 ' International Tables Vol C Tables 4.2.6.8 and 6.1.1.4'
Sn Sn -0.6537 1.4246 ' International Tables Vol C Tables 4.2.6.8 and 6.1.1.4'
Tl Tl -2.8358 9.6688 ' International Tables Vol C Tables 4.2.6.8 and 6.1.1.4'

loop_
_geom_angle_atom_site_label_1
_geom_angle_atom_site_label_2
_geom_angle_atom_site_label_3
_geom_angle
_geom_angle_site_symmetry_1
_geom_angle_site_symmetry_3
_geom_angle_publ_flag
F1 Sn1 F2 84.3(5) . . yes
F1 Sn1 F3 90.3(13) . . yes
F1 Sn1 F1 168.5(7) . 2_655 yes
F1 Sn1 F3 91.6(13) . 2_655 yes
F2 Sn1 F3 99.6(9) . . yes
F1 Sn1 F2 84.3(5) 2_655 . yes
F2 Sn1 F3 99.6(9) . 2_655 yes
F1 Sn1 F3 91.6(13) 2_655 . yes
F3 Sn1 F3 160.7(13) . 2_655 yes
F1 Sn1 F3 90.3(13) 2_655 2_655 yes
F1 Sn2 F1 156.7(7) 1_554 2_655 yes
F1 Sn2 F4 81.6(8) 1_554 5_455 yes
F1 Sn2 F4 82.0(8) 1_554 6_654 yes
F1 Sn2 F4 82.0(8) 2_655 5_455 yes
F1 Sn2 F4 81.6(8) 2_655 6_654 yes
F4 Sn2 F4 90.2(9) 5_455 6_654 yes
F5 Sn3 F5 151.6(10) . 4_555 yes
F5 Sn3 F6 81.8(8) . . yes
F5 Sn3 F7 76.4(8) . . yes
F5 Sn3 F7 81.9(8) 4_555 . yes
F6 Sn3 F7 88.7(7) . . yes
F5 Sn3 F6 79.7(8) 4_555 . yes
Sn1 F1 Sn2 128.8(9) . 1_556 yes
Sn3 F5 Sn3 131.5(11) . 4_554 yes

loop_
_geom_bond_atom_site_label_1
_geom_bond_atom_site_label_2
_geom_bond_distance
_geom_bond_site_symmetry_2
_geom_bond_publ_flag
Sn1 F1 2.243(18) . yes
Sn1 F2 1.98(3) . yes
Sn1 F3 1.70(4) . yes
Sn1 F1 2.243(18) 2_655 yes
Sn1 F3 1.70(4) 2_655 yes
Sn2 F1 2.327(15) 1_554 yes
Sn2 F1 2.327(15) 2_655 yes
Sn2 F4 1.99(2) 5_455 yes
Sn2 F4 1.99(2) 6_654 yes
Sn3 F5 2.24(3) . yes
Sn3 F6 2.032(18) . yes
Sn3 F7 2.079(17) . yes
Sn3 F5 2.27(2) 4_555 yes

loop_
_geom_torsion_atom_site_label_1
_geom_torsion_atom_site_label_2
_geom_torsion_atom_site_label_3
_geom_torsion_atom_site_label_4
_geom_torsion
_geom_torsion_site_symmetry_1
_geom_torsion_site_symmetry_3
_geom_torsion_site_symmetry_4
_geom_torsion_publ_flag
F3 Sn1 F1 Sn2 150.4(14) . . 1_556 no
F3 Sn1 F1 Sn2 -10.4(14) . 2_655 . no
F6 Sn3 F5 Sn3 -62.2(15) . . 4_554 no
F7 Sn3 F5 Sn3 -152.9(17) . . 4_554 no
F5 Sn3 F5 Sn3 -111.8(19) 4_555 . 4_554 no
F5 Sn3 F5 Sn3 -135.1(16) . 4_555 4_555 no
F6 Sn3 F5 Sn3 174.9(17) . 4_555 4_555 no
F7 Sn3 F5 Sn3 -94.9(15) . 4_555 4_555 no
